data_4313164
loop_
_publ_author_name
'U. Anandhi'
'Todd Holbert'
'Dennis Lueng'
'Paul R. Sharp'

_publ_contact_author
;
 Paul R. Sharp
 Department of Chemistry
 University of Missouri
 Columbia, MO  65211
;
_publ_contact_author_email SharpP@missouri.edu
_publ_contact_author_fax 573-882-2754
_publ_contact_author_phone 573-882-7715
_publ_section_title
;
 Platinum and Palladium Imido and Oxo Complexes with Small Natural Bite
 Angle Diphosphine Ligands
;
_journal_name_full 'Inorganic Chemistry'
_journal_page_first 1282
_journal_page_last 1295
_journal_paper_doi 10.1021/ic025987f
_journal_volume 42
_journal_year 2003
_chemical_formula_sum 'C55 H57 F6 N3 O6 P2 Pd S2'
_chemical_formula_weight 1202.50
_chemical_name_systematic
; 
 ? 
;
_space_group_IT_number 13
_symmetry_cell_setting monoclinic
_symmetry_space_group_name_Hall '-P 2yac'
_symmetry_space_group_name_H-M 'P 1 2/n 1'
_atom_sites_solution_hydrogens geom
_atom_sites_solution_primary direct
_atom_sites_solution_secondary difmap
_audit_creation_method SHELXL-97
_cell_angle_alpha 90.00
_cell_angle_beta 100.305(2)
_cell_angle_gamma 90.00
_cell_formula_units_Z 2
_cell_length_a 11.2832(11)
_cell_length_b 12.4429(12)
_cell_length_c 20.1851(19)
_cell_measurement_temperature 173(2)
_cell_volume 2788.2(5)
_computing_cell_refinement 'SMART (Bruker, 1998)'
_computing_data_collection 'SMART (Bruker, 1998)'
_computing_data_reduction 'SAINT (Bruker, 1998)'
_computing_molecular_graphics
;
 ORTEP (Johnson, 1976), ORTEP 3 for Windows
 L. J. Farrugia, 1997' 
;
_computing_publication_material 'CIFTAB (Sheldrick, 1997)'
_computing_structure_refinement
;
 SHELXL-97 (Sheldrick, 1997), L. J. Barbour, X-Seed - Graphical Interface to
 SHELX-97 and POV-Ray, 1999
;
_computing_structure_solution 'SHELXS-97 (Sheldrick, 1990)'
_diffrn_ambient_temperature 173(2)
_diffrn_measured_fraction_theta_full 0.996
_diffrn_measured_fraction_theta_max 0.996
_diffrn_measurement_device_type 'CCD area detector'
_diffrn_measurement_method 'phi and omega scans'
_diffrn_radiation_monochromator graphite
_diffrn_radiation_source 'fine-focus sealed tube'
_diffrn_radiation_type MoK\a
_diffrn_radiation_wavelength 0.71070
_diffrn_reflns_av_R_equivalents 0.0716
_diffrn_reflns_av_sigmaI/netI 0.0820
_diffrn_reflns_limit_h_max 12
_diffrn_reflns_limit_h_min -8
_diffrn_reflns_limit_k_max 13
_diffrn_reflns_limit_k_min -13
_diffrn_reflns_limit_l_max 22
_diffrn_reflns_limit_l_min -22
_diffrn_reflns_number 12566
_diffrn_reflns_theta_full 23.28
_diffrn_reflns_theta_max 23.28
_diffrn_reflns_theta_min 1.64
_exptl_absorpt_coefficient_mu 0.536
_exptl_absorpt_correction_T_max 0.9737
_exptl_absorpt_correction_T_min 0.8557
_exptl_absorpt_correction_type multi-scan
_exptl_absorpt_process_details
;
 Data were corrected for decay and absorption using the program SADABS 
 based on the method of R.H. Blessing (Acta Cryst. A51, 33-38, 1995).   
;
_exptl_crystal_colour 'pale yellow'
_exptl_crystal_density_diffrn 1.432
_exptl_crystal_density_method 'not measured'
_exptl_crystal_description 'thin plate'
_exptl_crystal_F_000 1236
_exptl_crystal_size_max 0.30
_exptl_crystal_size_mid 0.20
_exptl_crystal_size_min 0.05
_refine_diff_density_max 0.880
_refine_diff_density_min -0.582
_refine_diff_density_rms 0.090
_refine_ls_extinction_method none
_refine_ls_goodness_of_fit_ref 0.910
_refine_ls_hydrogen_treatment mixed
_refine_ls_matrix_type full
_refine_ls_number_parameters 302
_refine_ls_number_reflns 4018
_refine_ls_number_restraints 9
_refine_ls_restrained_S_all 0.910
_refine_ls_R_factor_all 0.0952
_refine_ls_R_factor_gt 0.0556
_refine_ls_shift/su_max 0.004
_refine_ls_shift/su_mean 0.000
_refine_ls_structure_factor_coef Fsqd
_refine_ls_weighting_details 'calc w=1/[\s^2^(Fo^2^)+(0.0994P)^2^+0.0000P] where P=(Fo^2^+2Fc^2^)/3'
_refine_ls_weighting_scheme calc
_refine_ls_wR_factor_gt 0.1327
_refine_ls_wR_factor_ref 0.1503
_reflns_number_gt 2704
_reflns_number_total 4018
_reflns_threshold_expression >2sigma(I)
_cod_data_source_file ic025987f-2_s1_5.cif
_cod_data_source_block '[Pd(NH2-4-tol)2(dppma)](OTf)2_7_(L2=dppma,X=OTf)'
_cod_depositor_comments
;
The following automatic conversions were performed:

'_symmetry_cell_setting' value 'Monoclinic' changed to 'monoclinic'
according to the built-in table from CIF Core dictionary named
'cif_core.dic' version 2.4.1 from 2010-06-29.

Automatic conversion script
Id: cif_fix_values 1646 2011-03-28 12:23:43Z adriana 
;
_cod_database_code 4313164

loop_
_symmetry_equiv_pos_as_xyz
'x, y, z'
'-x+1/2, y, -z+1/2'
'-x, -y, -z'
'x-1/2, -y, z-1/2'

loop_
_atom_site_label
_atom_site_type_symbol
_atom_site_fract_x
_atom_site_fract_y
_atom_site_fract_z
_atom_site_U_iso_or_equiv
_atom_site_adp_type
_atom_site_occupancy
_atom_site_symmetry_multiplicity
_atom_site_calc_flag
_atom_site_refinement_flags
_atom_site_disorder_assembly
_atom_site_disorder_group
Pd1 Pd 0.7500 0.05989(5) 0.2500 0.0319(2) Uani 1 2 d S . .
S1 S 0.62430(15) -0.20621(14) 0.38235(8) 0.0464(5) Uani 1 1 d . . .
P1 P 0.63281(14) 0.20650(12) 0.22935(8) 0.0329(4) Uani 1 1 d . . .
F1 F 0.6515(5) -0.3281(5) 0.2825(3) 0.123(2) Uani 1 1 d . . .
O1 O 0.6161(4) -0.2276(4) 0.45082(19) 0.0624(14) Uani 1 1 d . . .
N1 N 0.7500 0.2909(5) 0.2500 0.0366(17) Uani 1 2 d S . .
C1 C 0.7500 0.4092(7) 0.2500 0.056(3) Uani 1 2 d S . .
H1A H 0.6676 0.4354 0.2355 0.084 Uiso 0.50 1 calc PR . .
H1B H 0.8011 0.4354 0.2190 0.084 Uiso 0.50 1 calc PR . .
H1C H 0.7813 0.4354 0.2955 0.084 Uiso 0.50 1 calc PR . .
F2 F 0.5509(5) -0.4001(4) 0.3499(3) 0.1032(16) Uiso 1 1 d . . .
O2 O 0.7332(4) -0.1540(5) 0.3728(2) 0.0825(17) Uani 1 1 d . . .
N2 N 0.8793(4) -0.0647(4) 0.2783(2) 0.0330(11) Uani 1 1 d . . .
H2A H 0.8393 -0.1191 0.2959 0.040 Uiso 1 1 calc R . .
H2B H 0.8985 -0.0907 0.2389 0.040 Uiso 1 1 calc R . .
C2 C 0.5278(5) 0.2364(5) 0.2836(3) 0.0360(14) Uani 1 1 d . . .
F3 F 0.7397(6) -0.3871(5) 0.3795(3) 0.139(2) Uani 1 1 d . . .
O3 O 0.5187(4) -0.1653(4) 0.3412(2) 0.0717(14) Uani 1 1 d . . .
C3 C 0.4556(5) 0.3263(5) 0.2738(3) 0.0472(16) Uani 1 1 d . . .
H3 H 0.4522 0.3674 0.2339 0.057 Uiso 1 1 calc R . .
C4 C 0.3872(6) 0.3581(6) 0.3219(4) 0.0581(19) Uani 1 1 d . . .
H4 H 0.3368 0.4197 0.3148 0.070 Uiso 1 1 calc R . .
C5 C 0.3947(7) 0.2978(7) 0.3797(4) 0.066(2) Uani 1 1 d . . .
H5 H 0.3512 0.3198 0.4135 0.080 Uiso 1 1 calc R . .
C6 C 0.4626(7) 0.2079(7) 0.3891(4) 0.063(2) Uani 1 1 d . . .
H6 H 0.4636 0.1663 0.4287 0.076 Uiso 1 1 calc R . .
C7 C 0.5307(6) 0.1756(5) 0.3423(3) 0.0498(17) Uani 1 1 d . . .
H7 H 0.5790 0.1127 0.3497 0.060 Uiso 1 1 calc R . .
C8 C 0.5616(5) 0.2335(4) 0.1440(3) 0.0340(14) Uani 1 1 d . . .
C9 C 0.4398(6) 0.2159(5) 0.1220(3) 0.0415(16) Uani 1 1 d . . .
H9 H 0.3899 0.1956 0.1531 0.050 Uiso 1 1 calc R . .
C10 C 0.3916(6) 0.2280(5) 0.0548(3) 0.0485(17) Uani 1 1 d . . .
H10 H 0.3080 0.2161 0.0396 0.058 Uiso 1 1 calc R . .
C11 C 0.4630(7) 0.2569(6) 0.0098(3) 0.059(2) Uani 1 1 d . . .
H11 H 0.4286 0.2653 -0.0364 0.071 Uiso 1 1 calc R . .
C12 C 0.5846(7) 0.2740(6) 0.0308(3) 0.058(2) Uani 1 1 d . . .
H12 H 0.6336 0.2938 -0.0009 0.070 Uiso 1 1 calc R . .
C13 C 0.6352(6) 0.2625(5) 0.0979(3) 0.0483(17) Uani 1 1 d . . .
H13 H 0.7190 0.2741 0.1126 0.058 Uiso 1 1 calc R . .
C14 C 0.9925(5) -0.0505(4) 0.3244(3) 0.0324(13) Uani 1 1 d . . .
C15 C 0.9945(5) -0.0505(5) 0.3932(3) 0.0377(14) Uani 1 1 d . . .
H15 H 0.9213 -0.0538 0.4101 0.045 Uiso 1 1 calc R . .
C16 C 1.1026(6) -0.0459(5) 0.4367(3) 0.0446(16) Uani 1 1 d . . .
H16 H 1.1027 -0.0466 0.4837 0.053 Uiso 1 1 calc R . .
C17 C 1.2107(5) -0.0401(5) 0.4146(3) 0.0447(16) Uani 1 1 d . . .
C18 C 1.3272(6) -0.0403(6) 0.4634(4) 0.068(2) Uani 1 1 d . . .
H18A H 1.3405 0.0306 0.4845 0.101 Uiso 1 1 calc R . .
H18B H 1.3933 -0.0570 0.4396 0.101 Uiso 1 1 calc R . .
H18C H 1.3241 -0.0947 0.4982 0.101 Uiso 1 1 calc R . .
C19 C 1.2067(6) -0.0358(6) 0.3464(4) 0.065(2) Uani 1 1 d . . .
H19 H 1.2797 -0.0281 0.3295 0.078 Uiso 1 1 calc R . .
C20 C 1.0984(5) -0.0425(6) 0.3014(3) 0.0533(19) Uani 1 1 d . . .
H20 H 1.0983 -0.0415 0.2543 0.064 Uiso 1 1 calc R . .
C21 C 0.6434(7) -0.3362(8) 0.3474(5) 0.079(2) Uani 1 1 d . . .
C22 C 0.1810(10) -0.4880(9) 0.4407(6) 0.080(5) Uiso 0.50 1 d PGD A 2
H22 H 0.1925 -0.5375 0.4771 0.096 Uiso 0.50 1 calc PR A 2
C23 C 0.0708(9) -0.4834(10) 0.3971(7) 0.093(6) Uiso 0.50 1 d PG A 2
H23 H 0.0070 -0.5297 0.4037 0.112 Uiso 0.50 1 calc PR A 2
C24 C 0.0539(9) -0.4110(10) 0.3437(6) 0.083(5) Uiso 0.50 1 d PG A 2
H24 H -0.0214 -0.4079 0.3140 0.100 Uiso 0.50 1 calc PR A 2
C25 C 0.1473(12) -0.3433(10) 0.3340(6) 0.104(7) Uiso 0.50 1 d PG A 2
H25 H 0.1358 -0.2939 0.2976 0.125 Uiso 0.50 1 calc PR A 2
C26 C 0.2575(10) -0.3479(9) 0.3776(7) 0.116(13) Uiso 0.50 1 d PGD A 2
H26 H 0.3213 -0.3017 0.3710 0.139 Uiso 0.50 1 calc PR A 2
C27 C 0.2743(8) -0.4203(8) 0.4309(5) 0.065(4) Uiso 0.50 1 d PGD A 2
C28 C 0.3225(11) -0.4526(10) 0.4898(5) 0.127(8) Uiso 0.50 1 d PG B 1
H28 H 0.3761 -0.4717 0.5299 0.153 Uiso 0.50 1 calc PR B 1
C29 C 0.3524(10) -0.3698(9) 0.4495(7) 0.141(9) Uiso 0.50 1 d PG B 1
H29 H 0.4263 -0.3323 0.4621 0.170 Uiso 0.50 1 calc PR B 1
C30 C 0.2740(13) -0.3419(10) 0.3908(7) 0.090(9) Uiso 0.50 1 d PGD B 1
H30 H 0.2944 -0.2853 0.3633 0.108 Uiso 0.50 1 calc PR B 1
C31 C 0.1658(12) -0.3967(12) 0.3724(6) 0.151(9) Uiso 0.50 1 d PGD B 1
C32 C 0.1360(11) -0.4795(12) 0.4126(7) 0.098(6) Uiso 0.50 1 d PGD B 1
H32 H 0.0620 -0.5170 0.4000 0.118 Uiso 0.50 1 calc PR B 1
C33 C 0.2143(14) -0.5074(10) 0.4713(7) 0.120(8) Uiso 0.50 1 d PG B 1
H33 H 0.1940 -0.5640 0.4988 0.144 Uiso 0.50 1 calc PR B 1
C34 C 0.3808(10) -0.4203(11) 0.4774(6) 0.175(11) Uiso 0.50 1 d PGD A 2
H34A H 0.3775 -0.4764 0.5111 0.262 Uiso 0.50 1 calc PR B 2
H34B H 0.3918 -0.3501 0.4997 0.262 Uiso 0.50 1 calc PR B 2
H34C H 0.4485 -0.4344 0.4543 0.262 Uiso 0.50 1 calc PR B 2
C35 C 0.088(2) -0.364(2) 0.3161(13) 0.252(18) Uiso 0.50 1 d PD B 1
H35A H 0.0141 -0.4075 0.3108 0.378 Uiso 0.50 1 calc PR B 1
H35B H 0.1255 -0.3729 0.2764 0.378 Uiso 0.50 1 calc PR B 1
H35C H 0.0671 -0.2882 0.3208 0.378 Uiso 0.50 1 calc PR B 1

loop_
_atom_site_aniso_label
_atom_site_aniso_U_11
_atom_site_aniso_U_22
_atom_site_aniso_U_33
_atom_site_aniso_U_23
_atom_site_aniso_U_13
_atom_site_aniso_U_12
Pd1 0.0277(4) 0.0395(4) 0.0284(4) 0.000 0.0050(3) 0.000
S1 0.0414(10) 0.0605(11) 0.0370(10) 0.0018(8) 0.0059(8) -0.0119(8)
P1 0.0281(9) 0.0398(9) 0.0310(9) 0.0016(7) 0.0064(7) 0.0029(7)
F1 0.153(5) 0.145(5) 0.090(4) -0.046(4) 0.073(4) -0.032(4)
O1 0.070(3) 0.087(4) 0.030(2) 0.007(2) 0.007(2) -0.013(3)
N1 0.029(4) 0.046(4) 0.034(4) 0.000 0.006(3) 0.000
C1 0.049(6) 0.046(6) 0.069(7) 0.000 0.002(5) 0.000
O2 0.067(3) 0.112(4) 0.072(4) -0.007(3) 0.021(3) -0.049(3)
N2 0.030(3) 0.041(3) 0.027(2) 0.000(2) 0.003(2) -0.004(2)
C2 0.032(4) 0.044(4) 0.033(3) 0.000(3) 0.006(3) -0.004(3)
F3 0.124(5) 0.124(5) 0.168(6) -0.018(4) 0.019(4) 0.058(4)
O3 0.058(3) 0.100(4) 0.054(3) 0.016(3) 0.002(3) 0.015(3)
C3 0.041(4) 0.054(4) 0.050(4) 0.004(3) 0.015(3) 0.003(3)
C4 0.038(4) 0.078(5) 0.061(5) -0.018(4) 0.015(4) 0.005(4)
C5 0.053(5) 0.097(6) 0.056(5) -0.016(5) 0.029(4) -0.008(5)
C6 0.067(5) 0.084(6) 0.045(4) 0.001(4) 0.031(4) -0.013(5)
C7 0.047(4) 0.058(4) 0.048(4) 0.006(4) 0.017(3) 0.000(4)
C8 0.037(4) 0.035(3) 0.030(3) -0.001(3) 0.007(3) 0.004(3)
C9 0.039(4) 0.041(4) 0.042(4) 0.002(3) 0.003(3) 0.001(3)
C10 0.040(4) 0.048(4) 0.050(4) 0.002(3) -0.010(4) 0.002(3)
C11 0.071(6) 0.064(5) 0.034(4) 0.002(4) -0.013(4) 0.010(4)
C12 0.064(5) 0.077(5) 0.036(4) 0.007(4) 0.014(4) 0.012(4)
C13 0.036(4) 0.071(5) 0.039(4) -0.001(3) 0.010(3) 0.001(3)
C14 0.026(3) 0.038(3) 0.032(3) -0.002(3) 0.004(3) 0.004(3)
C15 0.029(3) 0.047(4) 0.037(3) 0.002(3) 0.005(3) -0.004(3)
C16 0.045(4) 0.050(4) 0.037(3) 0.002(3) 0.002(3) -0.009(3)
C17 0.030(4) 0.052(4) 0.048(4) -0.006(3) -0.005(3) -0.002(3)
C18 0.044(4) 0.078(5) 0.072(5) -0.005(4) -0.011(4) 0.003(4)
C19 0.029(4) 0.115(7) 0.055(5) -0.011(4) 0.016(4) -0.007(4)
C20 0.035(4) 0.091(5) 0.036(4) -0.006(4) 0.011(3) -0.002(4)
C21 0.052(5) 0.109(7) 0.079(6) -0.015(5) 0.022(5) -0.019(5)

loop_
_atom_type_symbol
_atom_type_description
_atom_type_scat_dispersion_real
_atom_type_scat_dispersion_imag
_atom_type_scat_source
C C 0.0033 0.0016 'International Tables Vol C Tables 4.2.6.8 and 6.1.1.4'
H H 0.0000 0.0000 'International Tables Vol C Tables 4.2.6.8 and 6.1.1.4'
N N 0.0061 0.0033 'International Tables Vol C Tables 4.2.6.8 and 6.1.1.4'
O O 0.0106 0.0060 'International Tables Vol C Tables 4.2.6.8 and 6.1.1.4'
F F 0.0171 0.0103 'International Tables Vol C Tables 4.2.6.8 and 6.1.1.4'
P P 0.1023 0.0942 'International Tables Vol C Tables 4.2.6.8 and 6.1.1.4'
S S 0.1246 0.1234 'International Tables Vol C Tables 4.2.6.8 and 6.1.1.4'
Pd Pd -0.9988 1.0072 'International Tables Vol C Tables 4.2.6.8 and 6.1.1.4'

loop_
_geom_angle_atom_site_label_1
_geom_angle_atom_site_label_2
_geom_angle_atom_site_label_3
_geom_angle
_geom_angle_site_symmetry_1
_geom_angle_site_symmetry_3
_geom_angle_publ_flag
N2 Pd1 N2 86.9(2) 2_655 . ?
N2 Pd1 P1 171.82(12) 2_655 2_655 ?
N2 Pd1 P1 100.85(12) . 2_655 ?
N2 Pd1 P1 100.85(12) 2_655 . ?
N2 Pd1 P1 171.82(12) . . ?
P1 Pd1 P1 71.51(8) 2_655 . ?
O3 S1 O1 116.1(3) . . ?
O3 S1 O2 114.1(3) . . ?
O1 S1 O2 114.9(3) . . ?
O3 S1 C21 103.9(4) . . ?
O1 S1 C21 104.3(4) . . ?
O2 S1 C21 100.9(4) . . ?
N1 P1 C2 107.2(2) . . ?
N1 P1 C8 108.5(2) . . ?
C2 P1 C8 108.5(3) . . ?
N1 P1 Pd1 92.88(19) . . ?
C2 P1 Pd1 119.1(2) . . ?
C8 P1 Pd1 118.45(19) . . ?
N1 P1 P1 38.63(18) . 2_655 ?
C2 P1 P1 123.0(2) . 2_655 ?
C8 P1 P1 123.8(2) . 2_655 ?
Pd1 P1 P1 54.25(4) . 2_655 ?
C1 N1 P1 128.63(18) . . ?
C1 N1 P1 128.63(18) . 2_655 ?
P1 N1 P1 102.7(4) . 2_655 ?
C14 N2 Pd1 124.4(3) . . ?
C3 C2 C7 118.9(6) . . ?
C3 C2 P1 121.3(4) . . ?
C7 C2 P1 119.1(5) . . ?
C2 C3 C4 121.0(6) . . ?
C5 C4 C3 118.4(7) . . ?
C6 C5 C4 121.3(7) . . ?
C5 C6 C7 121.0(7) . . ?
C6 C7 C2 119.3(7) . . ?
C9 C8 C13 120.1(5) . . ?
C9 C8 P1 121.6(4) . . ?
C13 C8 P1 117.9(5) . . ?
C10 C9 C8 119.5(6) . . ?
C11 C10 C9 120.5(6) . . ?
C10 C11 C12 120.6(6) . . ?
C11 C12 C13 120.1(7) . . ?
C12 C13 C8 119.2(6) . . ?
C20 C14 C15 119.0(5) . . ?
C20 C14 N2 121.2(5) . . ?
C15 C14 N2 119.8(5) . . ?
C16 C15 C14 119.7(5) . . ?
C15 C16 C17 122.3(6) . . ?
C16 C17 C19 117.1(6) . . ?
C16 C17 C18 120.9(6) . . ?
C19 C17 C18 122.0(6) . . ?
C17 C19 C20 121.5(6) . . ?
C14 C20 C19 120.3(6) . . ?
F2 C21 F3 106.2(8) . . ?
F2 C21 F1 106.1(7) . . ?
F3 C21 F1 108.8(7) . . ?
F2 C21 S1 112.1(6) . . ?
F3 C21 S1 112.6(6) . . ?
F1 C21 S1 110.7(7) . . ?
C23 C22 C27 120.0 . . ?
C22 C23 C24 120.0 . . ?
C25 C24 C23 120.0 . . ?
C24 C25 C26 120.0 . . ?
C25 C26 C27 120.0 . . ?
C34 C27 C26 120.4(7) . . ?
C34 C27 C22 119.4(7) . . ?
C26 C27 C22 120.0 . . ?
C29 C28 C33 120.0 . . ?
C30 C29 C28 120.0 . . ?
C29 C30 C31 120.0 . . ?
C35 C31 C32 121.1(8) . . ?
C35 C31 C30 118.8(8) . . ?
C32 C31 C30 120.0 . . ?
C33 C32 C31 120.0 . . ?
C32 C33 C28 120.0 . . ?

loop_
_geom_bond_atom_site_label_1
_geom_bond_atom_site_label_2
_geom_bond_distance
_geom_bond_site_symmetry_2
_geom_bond_publ_flag
Pd1 N2 2.135(4) 2_655 ?
Pd1 N2 2.135(4) . ?
Pd1 P1 2.2478(16) 2_655 ?
Pd1 P1 2.2478(16) . ?
S1 O3 1.419(5) . ?
S1 O1 1.427(4) . ?
S1 O2 1.432(5) . ?
S1 C21 1.794(9) . ?
P1 N1 1.681(4) . ?
P1 C2 1.791(6) . ?
P1 C8 1.798(6) . ?
P1 P1 2.627(3) 2_655 ?
F1 C21 1.333(9) . ?
N1 C1 1.472(11) . ?
N1 P1 1.681(4) 2_655 ?
F2 C21 1.320(8) . ?
N2 C14 1.450(7) . ?
C2 C3 1.377(8) . ?
C2 C7 1.401(8) . ?
F3 C21 1.323(9) . ?
C3 C4 1.400(8) . ?
C4 C5 1.377(10) . ?
C5 C6 1.349(10) . ?
C6 C7 1.381(9) . ?
C8 C9 1.384(8) . ?
C8 C13 1.400(8) . ?
C9 C10 1.378(8) . ?
C10 C11 1.366(9) . ?
C11 C12 1.378(9) . ?
C12 C13 1.379(8) . ?
C14 C20 1.360(8) . ?
C14 C15 1.385(7) . ?
C15 C16 1.370(8) . ?
C16 C17 1.374(8) . ?
C17 C19 1.371(9) . ?
C17 C18 1.494(8) . ?
C19 C20 1.389(9) . ?
C22 C23 1.3900 . ?
C22 C27 1.3900 . ?
C23 C24 1.3900 . ?
C24 C25 1.3900 . ?
C25 C26 1.3900 . ?
C26 C27 1.3900 . ?
C27 C34 1.386(11) . ?
C28 C29 1.3900 . ?
C28 C33 1.3900 . ?
C29 C30 1.3900 . ?
C30 C31 1.3900 . ?
C31 C35 1.370(16) . ?
C31 C32 1.3900 . ?
C32 C33 1.3900 . ?
